data_2104981
loop_
_publ_author_name
'Mermer, Adrian'
'Starynowicz, Przemys\/law'

_publ_section_title
;
 Charge-density distribution in hydrogen methylphosphonates of calcium and
 lithium
;
_journal_issue 5
_journal_name_full 'Acta Crystallographica Section B'
_journal_page_first 399
_journal_page_last 408
_journal_paper_doi 10.1107/S0108768111030515
_journal_volume 67
_journal_year 2011
_chemical_formula_sum 'C H4 Li O3 P'
_chemical_formula_weight 101.95
_chemical_name_common 'lithium hydrogen methylphosphonate'
_space_group_IT_number 14
_symmetry_cell_setting monoclinic
_symmetry_space_group_name_Hall '-P 2ybc'
_symmetry_space_group_name_H-M 'P 1 21/c 1'
_atom_sites_solution_hydrogens geom
_atom_sites_solution_primary direct
_atom_sites_solution_secondary difmap
_audit_conform_dict_location ftp://ftp.iucr.org/pub/cif_core.dic
_audit_conform_dict_name cif_core.dic
_audit_conform_dict_version 2.3
_audit_creation_date '15-Jul-07 T14:53:42-00:00'
_audit_creation_method 'XD routine XDCIF'
_cell_angle_alpha 90
_cell_angle_beta 96.12(4)
_cell_angle_gamma 90
_cell_formula_units_Z 4
_cell_length_a 9.267(5)
_cell_length_b 4.604(2)
_cell_length_c 9.384(3)
_cell_measurement_reflns_used 20862
_cell_measurement_temperature 85(2)
_cell_measurement_theta_max 75.7572
_cell_measurement_theta_min 4.9262
_cell_volume 398.1(3)
_computing_cell_refinement
;
CrysAlis RED, Oxford Diffraction Ltd.,
Version 1.171.33.55 (release 05-01-2010 CrysAlis171 .NET)
(compiled Jan  5 2010,16:28:46)
;
_computing_data_collection
;
CrysAlis CCD, Oxford Diffraction Ltd.,
Version 1.171.33.55 (release 05-01-2010 CrysAlis171 .NET)
(compiled Jan  5 2010,16:28:46)
;
_computing_data_reduction
;
CrysAlis RED, Oxford Diffraction Ltd.,
Version 1.171.33.55 (release 05-01-2010 CrysAlis171 .NET)
(compiled Jan  5 2010,16:28:46)
;
_computing_molecular_graphics 'Volkov et al, (2006)'
_computing_publication_material 'Volkov et al, (2006)'
_computing_structure_refinement 'Volkov et al, (2006)'
_diffrn_ambient_temperature 85(2)
_diffrn_detector_area_resol_mean 8.1956
_diffrn_measured_fraction_theta_full 0.999
_diffrn_measurement_device_type 'Xcalibur, Onyx'
_diffrn_measurement_method '\w and \p scans'
_diffrn_radiation_monochromator graphite
_diffrn_radiation_source 'fine-focus sealed tube'
_diffrn_radiation_type 'Mo K\a'
_diffrn_radiation_wavelength 0.7107
_diffrn_reflns_av_R_equivalents 0.0298
_diffrn_reflns_av_sigmaI/netI 0.0706
_diffrn_reflns_limit_h_max 24
_diffrn_reflns_limit_h_min -22
_diffrn_reflns_limit_k_max 12
_diffrn_reflns_limit_k_min -8
_diffrn_reflns_limit_l_max 20
_diffrn_reflns_limit_l_min -25
_diffrn_reflns_number 30520
_diffrn_reflns_theta_full 54.82
_diffrn_reflns_theta_max 75.7572
_diffrn_reflns_theta_min 4.9262
_exptl_absorpt_coefficient_mu 0.530
_exptl_absorpt_correction_T_max 0.970
_exptl_absorpt_correction_T_min 0.832
_exptl_absorpt_correction_type analytical
_exptl_absorpt_process_details
;
CrysAlis RED, Oxford Diffraction Ltd.,
Version 1.171.33.55 (release 05-01-2010 CrysAlis171 .NET)
(compiled Jan  5 2010,16:28:46)
Analytical numeric absorption correction using a multifaceted crystal
model based on expressions derived by R.C. Clark & J.S. Reid.
(Clark, R. C. & Reid, J. S. (1995). Acta Cryst. A51, 887-897)
;
_exptl_crystal_colour colourless
_exptl_crystal_density_diffrn 1.701
_exptl_crystal_density_method 'not measured'
_exptl_crystal_description plate
_exptl_crystal_F_000 208
_exptl_crystal_size_max 0.4594
_exptl_crystal_size_mid 0.3363
_exptl_crystal_size_min 0.0557
_refine_diff_density_max 0.346
_refine_diff_density_min -0.215
_refine_diff_density_rms 0.045
_refine_ls_extinction_method none
_refine_ls_goodness_of_fit_ref 1.47
_refine_ls_hydrogen_treatment constr
_refine_ls_matrix_type full
_refine_ls_number_parameters 169
_refine_ls_number_reflns 4610
_refine_ls_number_restraints 0
_refine_ls_R_factor_all 0.031
_refine_ls_R_factor_gt 0.015
_refine_ls_shift/su_max 0.03694
_refine_ls_structure_factor_coef F
_refine_ls_weighting_details
;
        calc w1 = 1/[s^2^(Fo)]
;
_refine_ls_weighting_scheme calc
_refine_ls_wR_factor_ref 0.015
_reflns_number_gt 6325
_reflns_number_total 8219
_reflns_threshold_expression >3sigma(I)
_cod_data_source_file so5049.cif
_cod_data_source_block mpli
_cod_database_code 2104981
_cod_database_fobs_code 2104981

loop_
_space_group_symop_id
_space_group_symop_operation_xyz
1 +X,+Y,+Z
2 -X,1/2+Y,1/2-Z
3 -X,-Y,-Z
4 +X,1/2-Y,1/2+Z

loop_
_atom_local_axes_atom_label
_atom_local_axes_atom0
_atom_local_axes_ax1
_atom_local_axes_atom1
_atom_local_axes_atom2
_atom_local_axes_ax2
P O(2) Z P O(3) Y
O(1) H(1) Z O(1) P Y
O(3) P Z O(3) O(1) Y
O(2) P Z O(2) LI Y
C H(4) Z C H(2) Y
LI O(2) Z LI P Y
H(2) C Z H(2) H(4) Y
H(3) C Z H(3) H(2) Y
H(4) C Z H(4) H(2) Y
H(1) O(1) Z H(1) P Y

loop_
_atom_rho_multipole_atom_label
_atom_rho_multipole_coeff_Pv
_atom_rho_multipole_coeff_P00
_atom_rho_multipole_coeff_P11
_atom_rho_multipole_coeff_P1-1
_atom_rho_multipole_coeff_P10
_atom_rho_multipole_coeff_P20
_atom_rho_multipole_coeff_P21
_atom_rho_multipole_coeff_P2-1
_atom_rho_multipole_coeff_P22
_atom_rho_multipole_coeff_P2-2
_atom_rho_multipole_coeff_P30
_atom_rho_multipole_coeff_P31
_atom_rho_multipole_coeff_P3-1
_atom_rho_multipole_coeff_P32
_atom_rho_multipole_coeff_P3-2
_atom_rho_multipole_coeff_P33
_atom_rho_multipole_coeff_P3-3
_atom_rho_multipole_coeff_P40
_atom_rho_multipole_coeff_P41
_atom_rho_multipole_coeff_P4-1
_atom_rho_multipole_coeff_P42
_atom_rho_multipole_coeff_P4-2
_atom_rho_multipole_coeff_P43
_atom_rho_multipole_coeff_P4-3
_atom_rho_multipole_coeff_P44
_atom_rho_multipole_coeff_P4-4
_atom_rho_multipole_kappa
_atom_rho_multipole_kappa_prime0
_atom_rho_multipole_kappa_prime1
_atom_rho_multipole_kappa_prime2
_atom_rho_multipole_kappa_prime3
_atom_rho_multipole_kappa_prime4
_atom_rho_multipole_radial_slater_n0
_atom_rho_multipole_radial_slater_zeta0
_atom_rho_multipole_radial_slater_n1
_atom_rho_multipole_radial_slater_zeta1
_atom_rho_multipole_radial_slater_n2
_atom_rho_multipole_radial_slater_zeta2
_atom_rho_multipole_radial_slater_n3
_atom_rho_multipole_radial_slater_zeta3
_atom_rho_multipole_radial_slater_n4
_atom_rho_multipole_radial_slater_zeta4
P 5.20(10) 0 0.07(2) 0.07(2) 0.11(2) 0.09(2) 0.036(17) -0.13(2) -0.090(17) -0.044(19) 0.55(3) -0.031(15) 0.034(16) 0.093(15) -0.018(16) -0.036(14) -0.41(2) 0 0 0 0 0 0 0 0 0 0.963(5) 0.765(10) 0.764773 0.764773 0.764773 0.764773 4 3.459 6 5.1885 6 5.1885 6 5.1885 6 5.1885
O(1) 6.21(4) 0 -0.012(8) -0.026(8) -0.034(8) -0.009(7) 0.018(8) 0.016(7) 0.036(7) 0.005(8) 0.059(8) 0.004(7) -0.048(7) 0.002(7) -0.016(7) -0.002(7) -0.005(7) 0 0 0 0 0 0 0 0 0 0.992(3) 1.01(6) 1.009537 1.009537 1.009537 1.009537 2 4.466 2 4.466 2 4.466 3 4.466 4 4.466
O(3) 6.32(3) 0 0.000(10) 0.025(10) -0.081(13) -0.041(10) 0.014(10) -0.019(9) 0.005(9) -0.001(9) 0.054(11) 0.013(11) 0.004(10) -0.032(10) -0.004(10) -0.003(9) 0.031(10) 0 0 0 0 0 0 0 0 0 0.9856(18) 0.73 0.73 0.73 0.73 0.73 2 4.466 2 4.466 2 4.466 3 4.466 4 4.466
O(2) 6.32(3) 0 -0.006(10) 0.010(10) -0.108(13) -0.027(10) 0.016(10) 0.012(10) -0.004(9) -0.001(8) 0.067(11) -0.029(11) 0.031(10) 0.030(10) 0.013(10) 0.010(10) -0.021(9) 0 0 0 0 0 0 0 0 0 0.9856(18) 0.73 0.73 0.73 0.73 0.73 2 4.466 2 4.466 2 4.466 3 4.466 4 4.466
C 4.48(10) 0 -0.003(18) -0.02(2) -0.01(2) -0.030(18) 0.019(14) 0.005(15) -0.008(16) 0.016(14) 0.28(3) -0.046(18) -0.041(19) -0.026(18) -0.029(16) -0.009(17) -0.29(3) 0 0 0 0 0 0 0 0 0 0.975(6) 0.84(3) 0.84209 0.84209 0.84209 0.84209 2 3.1762 2 3.1762 2 3.1762 3 3.1762 4 3.1762
LI 0.34(12) 0 0.20(7) 0.10(5) -0.03(6) 0 0 0 0 0 0 0 0 0 0 0 0 0 0 0 0 0 0 0 0 0 1 1 1 1 1 1 2 1.2792 2 1.2792 2 1.2792 3 1.2792 4 1.2792
H(2) 0.83(3) 0 -0.029(15) -0.054(14) 0.15(2) 0.02(2) 0 0 0 0 0 0 0 0 0 0 0 0 0 0 0 0 0 0 0 0 1.2 1.2 1.2 1.2 1.2 1.2 0 2 1 2 2 2 3 2 4 2
H(3) 0.75(3) 0 -0.070(13) -0.008(14) 0.109(18) 0.053(19) 0 0 0 0 0 0 0 0 0 0 0 0 0 0 0 0 0 0 0 0 1.2 1.2 1.2 1.2 1.2 1.2 0 2 1 2 2 2 3 2 4 2
H(4) 0.89(3) 0 0.031(13) 0.031(15) 0.141(19) 0.10(2) 0 0 0 0 0 0 0 0 0 0 0 0 0 0 0 0 0 0 0 0 1.2 1.2 1.2 1.2 1.2 1.2 0 2 1 2 2 2 3 2 4 2
H(1) 0.664(16) 0 -0.104(11) -0.182(11) 0.197(14) 0.12(2) -0.026(17) -0.105(15) 0.011(15) 0.019(14) 0 0 0 0 0 0 0 0 0 0 0 0 0 0 0 0 1.2 1.2 1.2 1.2 1.2 1.2 0 2 1 2 2 2 3 2 4 2

loop_
_atom_site_label
_atom_site_type_symbol
_atom_site_fract_x
_atom_site_fract_y
_atom_site_fract_z
_atom_site_U_iso_or_equiv
_atom_site_occupancy
_atom_site_symmetry_multiplicity
_atom_site_adp_type
P P 0.702565(6) 0.100820(11) 0.925332(5) 0.006 1 4 Uani
O(1) O 0.75694(3) -0.11478(5) 1.05052(2) 0.011 1 4 Uani
O(3) O 0.640403(19) 0.36966(3) 0.990615(18) 0.009 1 4 Uani
O(2) O 0.596249(19) -0.05190(4) 0.817823(18) 0.009 1 4 Uani
C C 0.86195(3) 0.20363(6) 0.84614(3) 0.014 1 4 Uani
LI Li 0.50745(6) 0.10053(10) 0.64061(5) 0.011 1 4 Uani
H(2) H 0.908304 0.016652 0.796195 0.04 1 4 Uani
H(3) H 0.827395 0.364978 0.764563 0.036 1 4 Uani
H(4) H 0.942114 0.282895 0.930629 0.037 1 4 Uani
H(1) H 0.723309 -0.3097 1.010264 0.024 1 4 Uani

loop_
_atom_site_aniso_label
_atom_site_aniso_U_11
_atom_site_aniso_U_22
_atom_site_aniso_U_33
_atom_site_aniso_U_23
_atom_site_aniso_U_13
_atom_site_aniso_U_12
P 0.007178(17) 0.005580(16) 0.006224(16) 0.000142(12) -0.000020(11) 0.000047(11)
O(1) 0.01440(7) 0.00730(5) 0.00980(6) 0.00160(5) -0.00388(5) -0.00054(5)
O(3) 0.01101(5) 0.00643(4) 0.00896(5) -0.00068(4) 0.00099(4) 0.00075(4)
O(2) 0.01048(5) 0.00781(4) 0.00739(4) 0.00004(4) -0.00151(4) -0.00103(4)
C 0.00988(7) 0.01817(9) 0.01472(8) 0.00179(7) 0.00338(6) -0.00118(6)
LI 0.01262(17) 0.01022(16) 0.00910(15) 0.00009(12) -0.00011(13) 0.00056(13)
H(2) 0.034295 0.038506 0.05078 -0.01019 0.020632 0.005678
H(3) 0.031855 0.043255 0.034146 0.019282 0.006529 -0.000435
H(4) 0.022728 0.053814 0.033546 -0.002958 -0.00312 -0.012673
H(1) 0.033559 0.012588 0.024381 0.000199 -0.006757 -0.001819

loop_
_atom_type_symbol
_atom_type_description
_atom_type_scat_dispersion_real
_atom_type_scat_dispersion_imag
_atom_type_scat_source
C C 0.0033 0.0016
;
E. Clementi and C. Roetti. 
Atomic Data and Nuclear Data Tables. 14 177-478 (1974)
;
H H 0.0000 0.0000
;
E. Clementi and C. Roetti. 
Atomic Data and Nuclear Data Tables. 14 177-478 (1974)
;
Li Li -0.0003 0.0001
;
E. Clementi and C. Roetti. 
Atomic Data and Nuclear Data Tables. 14 177-478 (1974)
;
O O 0.0106 0.0060
;
E. Clementi and C. Roetti. 
Atomic Data and Nuclear Data Tables. 14 177-478 (1974)
;
P P 0.1023 0.0942
;
E. Clementi and C. Roetti. 
Atomic Data and Nuclear Data Tables. 14 177-478 (1974)
;

loop_
_geom_angle_atom_site_label_1
_geom_angle_atom_site_label_2
_geom_angle_atom_site_label_3
_geom_angle
_geom_angle_site_symmetry_1
_geom_angle_site_symmetry_2
_geom_angle_site_symmetry_3
_geom_angle_publ_flag
O(1) P O(3) 108.443(11) 1_555 1_555 1_555 yes
O(1) P O(2) 109.804(11) 1_555 1_555 1_555 yes
O(1) P C 105.286(13) 1_555 1_555 1_555 yes
O(3) P O(2) 113.615(10) 1_555 1_555 1_555 yes
O(3) P C 108.499(12) 1_555 1_555 1_555 yes
O(2) P C 110.831(12) 1_555 1_555 1_555 yes
P O(1) H(1) 102.652 1_555 1_555 1_555 yes
P C H(2) 110.535 1_555 1_555 1_555 yes
P C H(3) 106.180 1_555 1_555 1_555 yes
P C H(4) 108.401 1_555 1_555 1_555 yes
H(2) C H(3) 109.64 1_555 1_555 1_555 yes
H(2) C H(4) 107.93 1_555 1_555 1_555 yes
H(3) C H(4) 114.15 1_555 1_555 1_555 yes

loop_
_geom_bond_atom_site_label_1
_geom_bond_atom_site_label_2
_geom_bond_distance
_geom_bond_site_symmetry_1
_geom_bond_site_symmetry_2
_geom_bond_publ_flag
P O(1) 1.5789(2) 1_555 1_555 yes
P O(3) 1.52131(17) 1_555 1_555 yes
P O(2) 1.50695(17) 1_555 1_555 yes
P C 1.7866(2) 1_555 1_555 yes
O(1) H(1) 1.0100 1_555 1_555 yes
C H(2) 1.0900 1_555 1_555 yes
C H(3) 1.0900 1_555 1_555 yes
C H(4) 1.0900 1_555 1_555 yes

loop_
_geom_torsion_atom_site_label_1
_geom_torsion_atom_site_label_2
_geom_torsion_atom_site_label_3
_geom_torsion_atom_site_label_4
_geom_torsion
_geom_torsion_site_symmetry_1
_geom_torsion_site_symmetry_2
_geom_torsion_site_symmetry_3
_geom_torsion_site_symmetry_4
_geom_torsion_publ_flag
O(3) P O(1) H(1) 138.129 1_555 1_555 1_555 1_555 yes
O(2) P O(1) H(1) 13.455 1_555 1_555 1_555 1_555 yes
O(1) P C H(2) 65.25 1_555 1_555 1_555 1_555 yes
O(1) P C H(3) -175.91 1_555 1_555 1_555 1_555 yes
O(1) P C H(4) -52.860 1_555 1_555 1_555 1_555 yes
C P O(1) H(1) -105.902 1_555 1_555 1_555 1_555 yes
O(3) P C H(2) -178.82 1_555 1_555 1_555 1_555 yes
O(3) P C H(3) -59.983 1_555 1_555 1_555 1_555 yes
O(3) P C H(4) 63.071 1_555 1_555 1_555 1_555 yes
O(2) P C H(2) -53.421 1_555 1_555 1_555 1_555 yes
O(2) P C H(3) 65.416 1_555 1_555 1_555 1_555 yes
O(2) P C H(4) -171.53 1_555 1_555 1_555 1_555 yes
